data_4116019
loop_
_publ_author_name
'Yukitami Mizuno'
'Takuzo Aida'
'Kentaro Yamaguchi'

_publ_section_title
;
 Chirality-Memory Molecule: Crystallographic and Spectroscopic Studies on
 Dynamic Molecular Recognition Events by Fully Substituted Chiral
 Porphyrins
;
_journal_name_full 'Journal of the American Chemical Society'
_journal_page_first 5278
_journal_page_last 5285
_journal_paper_doi 10.1021/ja000052o
_journal_volume 122
_journal_year 2000
_chemical_formula_sum 'C80 H86 N4 O17'
_chemical_formula_weight 1375.58
_space_group_IT_number 2
_symmetry_cell_setting triclinic
_symmetry_Int_Tables_number 2
_symmetry_space_group_name_Hall '-P 1'
_symmetry_space_group_name_H-M 'P -1'
_cell_angle_alpha 77.632(2)
_cell_angle_beta 73.910(2)
_cell_angle_gamma 77.116(2)
_cell_formula_units_Z 2
_cell_length_a 13.888(2)
_cell_length_b 15.866(2)
_cell_length_c 17.869(2)
_cell_measurement_reflns_used 0
_cell_measurement_temperature 173.2
_cell_measurement_theta_max 0.0
_cell_measurement_theta_min 0.0
_cell_volume 3638.8(8)
_computing_cell_refinement 'MSC/AFC Diffractometer Control'
_computing_data_collection 'MSC/AFC Diffractometer Control'
_computing_data_reduction 'teXsan for Windows (MSC, 1997)'
_computing_publication_material 'teXsan for Windows (MSC, 1997)'
_computing_structure_refinement 'teXsan for Windows (MSC, 1997)'
_computing_structure_solution
;
SIR92 (Altomare, et. al. 1993)
;
_diffrn_ambient_temperature 173.2
_diffrn_measurement_device 'Smart CCD'
_diffrn_measurement_method \w
_diffrn_radiation_detector CCD
_diffrn_radiation_monochromator graphite
_diffrn_radiation_source 'sealed tube'
_diffrn_radiation_type 'Mo K\a'
_diffrn_radiation_wavelength 0.7107
_diffrn_reflns_av_R_equivalents 0.03620
_diffrn_reflns_av_sigmaI/netI 0.102
_diffrn_reflns_limit_h_max 17
_diffrn_reflns_limit_h_min -15
_diffrn_reflns_limit_k_max 20
_diffrn_reflns_limit_k_min -19
_diffrn_reflns_limit_l_max 21
_diffrn_reflns_limit_l_min -23
_diffrn_reflns_number 21970
_diffrn_reflns_reduction_process 'Lp corrections applied'
_diffrn_reflns_theta_max 28.48
_diffrn_reflns_theta_min 1.20
_exptl_absorpt_coefficient_mu 0.088
_exptl_absorpt_correction_type none
_exptl_crystal_colour 'Greenish blue'
_exptl_crystal_density_diffrn 1.255
_exptl_crystal_description prism
_exptl_crystal_F_000 1460.00
_exptl_crystal_size_max 0.45
_exptl_crystal_size_mid 0.40
_exptl_crystal_size_min 0.35
_refine_diff_density_max 0.47
_refine_diff_density_min -0.41
_refine_ls_extinction_coef 0.00000028(7)
_refine_ls_extinction_expression 'equ(3) Acta Cryst.(1968) A24, p213.'
_refine_ls_extinction_method 'Zachariasen (1967)'
_refine_ls_goodness_of_fit_all 1.969
_refine_ls_goodness_of_fit_ref 1.970
_refine_ls_hydrogen_treatment noref
_refine_ls_matrix_type full
_refine_ls_number_constraints 0
_refine_ls_number_parameters 911
_refine_ls_number_reflns 6975
_refine_ls_number_restraints 0
_refine_ls_R_factor_all 0.0663
_refine_ls_R_factor_gt 0.0660
_refine_ls_shift/su_max 0.250
_refine_ls_shift/su_mean 0.1011
_refine_ls_structure_factor_coef F
_refine_ls_weighting_details 'w = 1/[\s^2^(Fo) + 0.00063|Fo|^2^]'
_refine_ls_weighting_scheme sigma
_refine_ls_wR_factor_all 0.0860
_refine_ls_wR_factor_ref 0.0860
_reflns_number_gt 6975
_reflns_number_total 16015
_reflns_threshold_expression I>3.00\s(I)
_cod_data_source_file ja000052o.cif
_cod_data_source_block '_Mizuno'
_cod_original_cell_volume 3638.7(6)
_cod_original_sg_symbol_H-M 'P -1 '
_cod_original_formula_sum 'C80 H86 N4 O17 '
_cod_database_code 4116019

loop_
_symmetry_equiv_pos_as_xyz
'   +x,   +y,   +z'
'   -x,   -y,   -z'

loop_
_atom_site_label
_atom_site_fract_x
_atom_site_fract_y
_atom_site_fract_z
_atom_site_U_iso_or_equiv
_atom_site_occupancy
_atom_site_adp_type
_atom_site_calc_flag
O(1) 1.0008(2) 0.1308(1) 0.45192(11) 0.0571(6) 1.000 Uani d
O(2) 1.1052(1) 0.37508(13) 0.49097(11) 0.0514(6) 1.000 Uani d
O(3) 0.6868(1) 0.10255(13) 1.03920(11) 0.0497(6) 1.000 Uani d
O(4) 0.4794(2) 0.34861(13) 0.93883(12) 0.0575(6) 1.000 Uani d
O(5) 0.7271(2) -0.0639(2) 0.8539(2) 0.0914(9) 1.000 Uani d
O(6) 0.7565(2) 0.0283(2) 0.71359(13) 0.0681(7) 1.000 Uani d
O(7) 0.83682(13) 0.12081(12) 0.74187(10) 0.0395(5) 1.000 Uani d
O(8) 0.7125(2) 0.5094(2) 0.86419(13) 0.0750(7) 1.000 Uani d
O(9) 0.8718(2) 0.4576(1) 0.75774(13) 0.0628(7) 1.000 Uani d
O(10) 0.79536(13) 0.37012(11) 0.71939(10) 0.0375(5) 1.000 Uani d
O(11) 0.955(8) 0.767(8) 1.025(3) 0.0(2) 1.000 Uani d
O(12) 1.0710(2) 0.4205(2) 0.6566(2) 0.0867(9) 1.000 Uani d
O(13) 0.7757(2) 0.0839(2) 0.5516(2) 0.1155(11) 1.000 Uani d
O(14) 0.7562(7) 0.4136(10) 1.2239(4) 0.519(8) 1.000 Uani d
O(15) 0.9132(6) 0.3920(5) 1.1938(4) 0.311(3) 1.000 Uani d
O(16) 0.6513(4) 0.1217(4) 1.2671(2) 0.275(2) 1.000 Uani d
O(17) 0.5778(4) 0.0903(3) 1.3871(3) 0.184(2) 1.000 Uani d
N(1) 0.9745(1) 0.24640(13) 0.68845(11) 0.0294(6) 1.000 Uani d
N(2) 0.8345(1) 0.22926(13) 0.85072(11) 0.0293(6) 1.000 Uani d
N(3) 0.6576(1) 0.25368(13) 0.77370(11) 0.0302(6) 1.000 Uani d
N(4) 0.8026(2) 0.25327(13) 0.61358(11) 0.0308(6) 1.000 Uani d
C(1) 0.9831(2) 0.2495(2) 0.5481(1) 0.0320(7) 1.000 Uani d
C(2) 1.0229(2) 0.2225(2) 0.6153(1) 0.0316(7) 1.000 Uani d
C(3) 1.1202(2) 0.1707(2) 0.6216(2) 0.0359(8) 1.000 Uani d
C(4) 1.1299(2) 0.1669(2) 0.6968(2) 0.0364(8) 1.000 Uani d
C(5) 1.0383(2) 0.2162(2) 0.7385(2) 0.0328(7) 1.000 Uani d
C(6) 1.0161(2) 0.2358(2) 0.8159(2) 0.0324(7) 1.000 Uani d
C(7) 0.9165(2) 0.2546(2) 0.8626(1) 0.0321(7) 1.000 Uani d
C(8) 0.8793(2) 0.2984(2) 0.9309(2) 0.0367(8) 1.000 Uani d
C(9) 0.7790(2) 0.2938(2) 0.9598(1) 0.0346(7) 1.000 Uani d
C(10) 0.7495(2) 0.2496(2) 0.9094(1) 0.0298(7) 1.000 Uani d
C(11) 0.6552(2) 0.2292(2) 0.9143(2) 0.0324(7) 1.000 Uani d
C(12) 0.6242(2) 0.2153(2) 0.8500(1) 0.0290(7) 1.000 Uani d
C(13) 0.5509(2) 0.1641(2) 0.8512(2) 0.0329(7) 1.000 Uani d
C(14) 0.5380(2) 0.1762(2) 0.7769(2) 0.0362(8) 1.000 Uani d
C(15) 0.6045(2) 0.2342(2) 0.7274(1) 0.0321(7) 1.000 Uani d
C(16) 0.6177(2) 0.2676(2) 0.6460(1) 0.0326(7) 1.000 Uani d
C(17) 0.7098(2) 0.2871(2) 0.5964(1) 0.0321(7) 1.000 Uani d
C(18) 0.7294(2) 0.3386(2) 0.5183(1) 0.0349(7) 1.000 Uani d
C(19) 0.8322(2) 0.3304(2) 0.4892(1) 0.0347(7) 1.000 Uani d
C(20) 0.8790(2) 0.2769(2) 0.5498(1) 0.0342(7) 1.000 Uani d
C(21) 1.0576(2) 0.2509(2) 0.4695(2) 0.0385(8) 1.000 Uani d
C(22) 1.1212(2) 0.3142(2) 0.4429(2) 0.0461(9) 1.000 Uani d
C(23) 1.1914(2) 0.3155(2) 0.3713(2) 0.0653(11) 1.000 Uani d
C(24) 1.1996(3) 0.2524(3) 0.3269(2) 0.0799(13) 1.000 Uani d
C(25) 1.1379(3) 0.1888(3) 0.3506(2) 0.0697(11) 1.000 Uani d
C(26) 1.0656(2) 0.1896(2) 0.4221(2) 0.0475(9) 1.000 Uani d
C(27) 1.1478(3) 0.4523(2) 0.4567(2) 0.0687(11) 1.000 Uani d
C(28) 1.0041(3) 0.0683(3) 0.4038(2) 0.0818(13) 1.000 Uani d
C(29) 1.1959(2) 0.1218(2) 0.5608(2) 0.0517(9) 1.000 Uani d
C(30) 1.2147(2) 0.1118(2) 0.7317(2) 0.0574(10) 1.000 Uani d
C(31) 1.1022(2) 0.2367(2) 0.8501(2) 0.0359(8) 1.000 Uani d
C(32) 1.1101(2) 0.1896(2) 0.9233(2) 0.0450(9) 1.000 Uani d
C(33) 1.1892(2) 0.1930(2) 0.9555(2) 0.0506(9) 1.000 Uani d
C(34) 1.2603(2) 0.2444(2) 0.9137(2) 0.0561(10) 1.000 Uani d
C(35) 1.2526(2) 0.2922(2) 0.8410(2) 0.0601(10) 1.000 Uani d
C(36) 1.1750(2) 0.2884(2) 0.8088(2) 0.0496(9) 1.000 Uani d
C(37) 0.9366(2) 0.3497(2) 0.9594(2) 0.0551(10) 1.000 Uani d
C(38) 0.7091(2) 0.3353(2) 1.0284(2) 0.0534(9) 1.000 Uani d
C(39) 0.5785(2) 0.2232(2) 0.9913(1) 0.0336(7) 1.000 Uani d
C(40) 0.4865(2) 0.2824(2) 1.0005(2) 0.0411(8) 1.000 Uani d
C(41) 0.4113(2) 0.2722(2) 1.0699(2) 0.0540(10) 1.000 Uani d
C(42) 0.4287(2) 0.2043(2) 1.1294(2) 0.0585(10) 1.000 Uani d
C(43) 0.5192(2) 0.1466(2) 1.1236(2) 0.0517(9) 1.000 Uani d
C(44) 0.5951(2) 0.1571(2) 1.0536(2) 0.0402(8) 1.000 Uani d
C(45) 0.7039(2) 0.0276(2) 1.0965(2) 0.0643(11) 1.000 Uani d
C(46) 0.3987(3) 0.4209(2) 0.9485(2) 0.0825(13) 1.000 Uani d
C(47) 0.5084(2) 0.0978(2) 0.9194(2) 0.0448(8) 1.000 Uani d
C(48) 0.4775(2) 0.1273(2) 0.7494(2) 0.0536(9) 1.000 Uani d
C(49) 0.5270(2) 0.2789(2) 0.6128(2) 0.0378(8) 1.000 Uani d
C(50) 0.5298(2) 0.2335(2) 0.5538(2) 0.0543(10) 1.000 Uani d
C(51) 0.4430(3) 0.2421(3) 0.5266(2) 0.0703(11) 1.000 Uani d
C(52) 0.3550(3) 0.2961(3) 0.5572(2) 0.0764(12) 1.000 Uani d
C(53) 0.3519(2) 0.3423(2) 0.6152(2) 0.0621(10) 1.000 Uani d
C(54) 0.4372(2) 0.3332(2) 0.6432(2) 0.0496(9) 1.000 Uani d
C(55) 0.6516(2) 0.3986(2) 0.4784(2) 0.0507(9) 1.000 Uani d
C(56) 0.8842(2) 0.3737(2) 0.4098(2) 0.0509(9) 1.000 Uani d
C(57) 0.8928(2) -0.0400(2) 0.8540(2) 0.0509(9) 1.000 Uani d
C(58) 0.9413(3) -0.1192(3) 0.8303(2) 0.0708(12) 1.000 Uani d
C(59) 1.0382(3) -0.1559(3) 0.8412(2) 0.0843(13) 1.000 Uani d
C(60) 1.0843(3) -0.1146(3) 0.8775(3) 0.092(2) 1.000 Uani d
C(61) 1.0363(3) -0.0366(3) 0.9022(3) 0.095(2) 1.000 Uani d
C(62) 0.9408(3) -0.0002(2) 0.8910(2) 0.0740(12) 1.000 Uani d
C(63) 0.7876(2) 0.0012(2) 0.8410(2) 0.0545(10) 1.000 Uani d
C(64) 0.7938(2) 0.0547(2) 0.7578(2) 0.0441(9) 1.000 Uani d
C(65) 0.6234(2) 0.5252(2) 0.7618(2) 0.0397(8) 1.000 Uani d
C(66) 0.6059(3) 0.5029(2) 0.6966(2) 0.0597(10) 1.000 Uani d
C(67) 0.5409(3) 0.5593(3) 0.6546(2) 0.0791(12) 1.000 Uani d
C(68) 0.4940(3) 0.6387(3) 0.6756(2) 0.0873(13) 1.000 Uani d
C(69) 0.5100(3) 0.6614(2) 0.7407(2) 0.0910(13) 1.000 Uani d
C(70) 0.5732(3) 0.6052(2) 0.7828(2) 0.0623(10) 1.000 Uani d
C(71) 0.6946(2) 0.4663(2) 0.8094(2) 0.0449(8) 1.000 Uani d
C(72) 0.7959(2) 0.4282(2) 0.7579(2) 0.0403(8) 1.000 Uani d
C(73) 0.8722(13) 0.4261(6) 1.1919(5) 0.319(6) 1.000 Uani d
C(74) 0.8325(6) 0.4757(6) 1.1362(6) 0.235(4) 1.000 Uani d
C(75) 1.0152(7) 0.4117(8) 1.1685(7) 0.344(6) 1.000 Uani d
C(76) 1.0914(5) 0.3751(5) 1.1190(5) 0.206(3) 1.000 Uani d
C(77) 0.6497(5) 0.1171(4) 1.3377(4) 0.162(2) 1.000 Uani d
C(78) 0.7275(5) 0.1443(4) 1.3632(3) 0.157(2) 1.000 Uani d
C(79) 0.5078(7) 0.0618(6) 1.3584(5) 0.293(4) 1.000 Uani d
C(80) 0.4286(5) 0.0536(6) 1.3967(5) 0.275(4) 1.000 Uani d
H(1) 1.2333 0.3591 0.3530 0.079 1.000 Uiso c
H(2) 1.2490 0.2518 0.2779 0.095 1.000 Uiso c
H(3) 1.1452 0.1453 0.3192 0.082 1.000 Uiso c
H(4) 1.1620 0.4752 0.4969 0.083 1.000 Uiso c
H(5) 1.2092 0.4384 0.4184 0.083 1.000 Uiso c
H(6) 1.1010 0.4947 0.4325 0.083 1.000 Uiso c
H(7) 1.0066 0.0114 0.4354 0.099 1.000 Uiso c
H(8) 0.9456 0.0825 0.3836 0.099 1.000 Uiso c
H(9) 1.0636 0.0685 0.3618 0.099 1.000 Uiso c
H(10) 1.2490 0.0864 0.5829 0.062 1.000 Uiso c
H(11) 1.1628 0.0858 0.5434 0.062 1.000 Uiso c
H(12) 1.2236 0.1625 0.5168 0.062 1.000 Uiso c
H(13) 1.2021 0.1187 0.7853 0.069 1.000 Uiso c
H(14) 1.2183 0.0518 0.7292 0.069 1.000 Uiso c
H(15) 1.2774 0.1296 0.7030 0.069 1.000 Uiso c
H(16) 1.0605 0.1542 0.9516 0.054 1.000 Uiso c
H(17) 1.1943 0.1600 1.0057 0.061 1.000 Uiso c
H(18) 1.3145 0.2474 0.9351 0.067 1.000 Uiso c
H(19) 1.3019 0.3277 0.8122 0.072 1.000 Uiso c
H(20) 1.1707 0.3212 0.7586 0.059 1.000 Uiso c
H(21) 0.9236 0.3368 1.0150 0.066 1.000 Uiso c
H(22) 1.0071 0.3348 0.9367 0.066 1.000 Uiso c
H(23) 0.9143 0.4106 0.9434 0.066 1.000 Uiso c
H(24) 0.7388 0.3189 1.0723 0.064 1.000 Uiso c
H(25) 0.6990 0.3974 1.0137 0.064 1.000 Uiso c
H(26) 0.6455 0.3161 1.0417 0.064 1.000 Uiso c
H(27) 0.3480 0.3117 1.0757 0.065 1.000 Uiso c
H(28) 0.3765 0.1970 1.1766 0.070 1.000 Uiso c
H(29) 0.5299 0.1005 1.1657 0.062 1.000 Uiso c
H(30) 0.6986 0.0457 1.1453 0.077 1.000 Uiso c
H(31) 0.6545 -0.0079 1.1038 0.077 1.000 Uiso c
H(32) 0.7700 -0.0047 1.0796 0.077 1.000 Uiso c
H(33) 0.3852 0.4344 1.0003 0.100 1.000 Uiso c
H(34) 0.4172 0.4704 0.9108 0.100 1.000 Uiso c
H(35) 0.3393 0.4068 0.9412 0.100 1.000 Uiso c
H(36) 0.5140 0.1110 0.9673 0.054 1.000 Uiso c
H(37) 0.4387 0.0996 0.9217 0.054 1.000 Uiso c
H(38) 0.5454 0.0408 0.9125 0.054 1.000 Uiso c
H(39) 0.4366 0.0961 0.7936 0.064 1.000 Uiso c
H(40) 0.4348 0.1678 0.7195 0.064 1.000 Uiso c
H(41) 0.5223 0.0874 0.7171 0.064 1.000 Uiso c
H(42) 0.5905 0.1964 0.5325 0.065 1.000 Uiso c
H(43) 0.4448 0.2107 0.4865 0.084 1.000 Uiso c
H(44) 0.2960 0.3014 0.5383 0.091 1.000 Uiso c
H(45) 0.2914 0.3805 0.6360 0.075 1.000 Uiso c
H(46) 0.4349 0.3643 0.6838 0.059 1.000 Uiso c
H(47) 0.6066 0.4347 0.5141 0.061 1.000 Uiso c
H(48) 0.6851 0.4342 0.4331 0.061 1.000 Uiso c
H(49) 0.6143 0.3647 0.4629 0.061 1.000 Uiso c
H(50) 0.9281 0.4085 0.4162 0.060 1.000 Uiso c
H(51) 0.9231 0.3302 0.3791 0.060 1.000 Uiso c
H(52) 0.8348 0.4099 0.3840 0.060 1.000 Uiso c
H(53) 0.9083 -0.1486 0.8058 0.085 1.000 Uiso c
H(54) 1.0724 -0.2098 0.8244 0.102 1.000 Uiso c
H(55) 1.1503 -0.1391 0.8851 0.111 1.000 Uiso c
H(56) 1.0685 -0.0076 0.9275 0.115 1.000 Uiso c
H(57) 0.9074 0.0536 0.9087 0.088 1.000 Uiso c
H(58) 0.7557 0.0399 0.8779 0.065 1.000 Uiso c
H(59) 0.6392 0.4481 0.6810 0.072 1.000 Uiso c
H(60) 0.5287 0.5423 0.6104 0.095 1.000 Uiso c
H(61) 0.4505 0.6779 0.6461 0.106 1.000 Uiso c
H(62) 0.4767 0.7164 0.7562 0.109 1.000 Uiso c
H(63) 0.5826 0.6216 0.8282 0.075 1.000 Uiso c
H(64) 0.6619 0.4184 0.8385 0.054 1.000 Uiso c
H(73) 0.7114 0.1368 1.4189 0.192 1.000 Uiso c
H(74) 0.7913 0.1106 1.3440 0.192 1.000 Uiso c
H(75) 0.7287 0.2048 1.3420 0.192 1.000 Uiso c
H(76) 0.4977 0.1033 1.3121 0.351 1.000 Uiso c
H(77) 0.5398 0.0066 1.3424 0.351 1.000 Uiso c
H(78) 0.4275 0.0525 1.4505 0.331 1.000 Uiso c
H(79) 0.3790 0.1013 1.3811 0.331 1.000 Uiso c
H(80) 0.4123 0.0003 1.3917 0.331 1.000 Uiso c
H(81) 0.8143 0.2059 0.6596 0.042 1.000 Uiso c
H(82) 0.8374 0.1833 0.8117 0.042 1.000 Uiso c
H(83) 0.9054 0.2910 0.6950 0.042 1.000 Uiso c
H(84) 0.7071 0.2984 0.7594 0.042 1.000 Uiso c
H(85) 0.7133 -0.0481 0.7972 0.042 1.000 Uiso c
H(87) 0.7812 0.5176 0.8492 0.090 1.000 Uiso c
H(67) 0.8518 0.5285 1.1283 0.288 1.000 Uiso c
H(68) 0.8461 0.4480 1.0944 0.288 1.000 Uiso c
H(69) 0.7545 0.4864 1.1573 0.288 1.000 Uiso c
H(70) 1.0039 0.4697 1.1354 0.417 1.000 Uiso c
H(71) 1.0368 0.4113 1.2087 0.417 1.000 Uiso c
H(72) 1.0990 0.3117 1.1314 0.256 1.000 Uiso c
H(86) 1.0894 0.3908 1.0641 0.256 1.000 Uiso c
H(88) 1.1533 0.3900 1.1231 0.256 1.000 Uiso c

loop_
_atom_site_aniso_label
_atom_site_aniso_U_11
_atom_site_aniso_U_22
_atom_site_aniso_U_33
_atom_site_aniso_U_12
_atom_site_aniso_U_13
_atom_site_aniso_U_23
O(1) 0.0624(13) 0.0665(13) 0.0491(12) -0.0201(11) -0.0035(10) -0.0280(10)
O(2) 0.0535(12) 0.0551(12) 0.0429(11) -0.0235(10) 0.0053(10) -0.0098(10)
O(3) 0.0419(11) 0.0543(13) 0.0414(11) -0.0016(10) -0.0091(9) 0.0083(10)
O(4) 0.0526(13) 0.0540(13) 0.0511(12) 0.0173(11) -0.0086(10) -0.0097(11)
O(5) 0.065(1) 0.066(2) 0.137(2) -0.0346(12) -0.028(2) 0.025(2)
O(6) 0.067(1) 0.076(2) 0.080(1) -0.0177(11) -0.0258(11) -0.0357(12)
O(7) 0.0448(11) 0.0374(11) 0.0367(10) -0.0090(9) -0.0084(8) -0.0064(8)
O(8) 0.089(2) 0.080(2) 0.0672(13) 0.0191(13) -0.0424(11) -0.0391(11)
O(9) 0.0536(12) 0.0620(13) 0.086(2) -0.0152(10) -0.0236(11) -0.0245(11)
O(10) 0.0374(10) 0.0371(10) 0.0373(10) -0.0061(8) -0.0064(8) -0.0083(8)
O(11) 15.1(3) 6.8(7) 4.01(9) -3.6(4) -7.15(10) 0.8(2)
O(12) 0.095(2) 0.080(2) 0.084(2) -0.032(1) -0.018(1) 0.003(1)
O(13) 0.123(2) 0.115(2) 0.120(2) 0.002(2) -0.041(2) -0.051(2)
O(14) 0.330(10) 0.95(3) 0.152(6) -0.02(1) 0.008(6) -0.001(10)
O(15) 0.332(6) 0.328(7) 0.317(5) 0.168(5) -0.216(4) -0.196(5)
O(16) 0.210(4) 0.447(7) 0.150(3) 0.171(4) -0.108(3) -0.160(4)
O(17) 0.179(4) 0.218(5) 0.141(3) -0.047(4) 0.006(3) -0.044(3)
N(1) 0.0219(10) 0.0375(12) 0.0280(11) -0.0056(9) -0.0042(9) -0.0054(9)
N(2) 0.0271(11) 0.0372(12) 0.0244(11) -0.0074(9) -0.0043(9) -0.0073(9)
N(3) 0.0276(11) 0.0371(12) 0.0256(11) -0.0067(9) -0.0058(9) -0.0043(9)
N(4) 0.0301(11) 0.0387(12) 0.0222(11) -0.0064(10) -0.0047(9) -0.0034(9)
C(1) 0.028(1) 0.039(2) 0.028(1) -0.0084(12) 0.0007(11) -0.0087(12)
C(2) 0.028(1) 0.038(2) 0.027(1) -0.0103(11) -0.0000(11) -0.0055(12)
C(3) 0.027(1) 0.045(2) 0.034(2) -0.0074(12) -0.0002(12) -0.0089(12)
C(4) 0.026(1) 0.039(2) 0.041(2) -0.0044(12) -0.0051(12) -0.0049(13)
C(5) 0.0265(13) 0.040(2) 0.032(1) -0.0115(11) -0.0047(11) -0.0030(12)
C(6) 0.030(1) 0.035(2) 0.032(1) -0.0070(12) -0.0089(11) -0.0020(12)
C(7) 0.033(1) 0.034(2) 0.030(1) -0.0097(12) -0.0080(11) -0.0013(12)
C(8) 0.039(2) 0.041(2) 0.032(1) -0.0041(12) -0.0133(12) -0.0079(12)
C(9) 0.035(2) 0.036(2) 0.029(1) -0.0028(12) -0.0051(12) -0.0057(12)
C(10) 0.031(1) 0.032(1) 0.0235(13) -0.0036(11) -0.0035(11) -0.0027(11)
C(11) 0.027(1) 0.033(2) 0.033(1) -0.0030(11) -0.0041(11) -0.0035(12)
C(12) 0.0238(13) 0.034(1) 0.0264(13) -0.0040(11) -0.0020(11) -0.0054(11)
C(13) 0.0256(13) 0.040(2) 0.031(1) -0.0067(12) -0.0044(11) -0.0043(12)
C(14) 0.028(1) 0.047(2) 0.033(2) -0.0080(12) -0.0062(12) -0.0064(13)
C(15) 0.0233(13) 0.043(2) 0.030(1) -0.0061(12) -0.0045(11) -0.0084(12)
C(16) 0.030(1) 0.039(2) 0.029(1) -0.0058(12) -0.0073(11) -0.0081(11)
C(17) 0.031(1) 0.039(2) 0.0282(13) -0.0026(12) -0.0110(11) -0.0069(12)
C(18) 0.036(2) 0.043(2) 0.026(1) -0.0086(12) -0.0070(11) -0.0054(12)
C(19) 0.037(2) 0.042(2) 0.024(1) -0.0088(12) -0.0058(12) -0.0052(12)
C(20) 0.035(2) 0.045(2) 0.0237(13) -0.0121(12) -0.0028(11) -0.0086(12)
C(21) 0.033(2) 0.052(2) 0.028(1) -0.0080(13) 0.0004(12) -0.0111(13)
C(22) 0.041(2) 0.059(2) 0.035(2) -0.011(2) -0.0005(13) -0.008(1)
C(23) 0.054(2) 0.081(2) 0.048(2) -0.023(2) 0.018(2) -0.011(2)
C(24) 0.072(2) 0.110(3) 0.051(2) -0.031(2) 0.023(2) -0.031(2)
C(25) 0.066(2) 0.092(3) 0.049(2) -0.013(2) 0.009(2) -0.037(2)
C(26) 0.040(2) 0.062(2) 0.040(2) -0.011(2) -0.0023(13) -0.012(2)
C(27) 0.078(2) 0.062(2) 0.065(2) -0.033(2) -0.003(2) -0.006(2)
C(28) 0.093(3) 0.086(3) 0.080(2) -0.024(2) -0.011(2) -0.046(2)
C(29) 0.036(2) 0.066(2) 0.051(2) 0.004(2) -0.008(1) -0.021(2)
C(30) 0.042(2) 0.073(2) 0.057(2) 0.004(2) -0.019(2) -0.016(2)
C(31) 0.030(1) 0.049(2) 0.030(1) -0.0070(12) -0.0061(11) -0.0097(12)
C(32) 0.043(2) 0.051(2) 0.039(2) -0.007(1) -0.0114(13) -0.001(1)
C(33) 0.054(2) 0.056(2) 0.048(2) -0.005(2) -0.026(1) -0.009(2)
C(34) 0.039(2) 0.077(2) 0.062(2) -0.004(2) -0.023(1) -0.025(2)
C(35) 0.042(2) 0.092(2) 0.055(2) -0.031(2) -0.009(2) -0.015(2)
C(36) 0.040(2) 0.073(2) 0.040(2) -0.023(2) -0.0089(13) -0.006(2)
C(37) 0.052(2) 0.064(2) 0.057(2) -0.016(2) -0.009(2) -0.027(2)
C(38) 0.049(2) 0.067(2) 0.049(2) -0.008(2) -0.008(1) -0.027(2)
C(39) 0.030(1) 0.045(2) 0.026(1) -0.0077(12) -0.0033(11) -0.0093(12)
C(40) 0.037(2) 0.049(2) 0.038(2) -0.0021(13) -0.0084(13) -0.0153(13)
C(41) 0.034(2) 0.072(2) 0.054(2) -0.004(2) 0.003(2) -0.030(2)
C(42) 0.054(2) 0.076(2) 0.041(2) -0.022(2) 0.012(2) -0.021(2)
C(43) 0.055(2) 0.068(2) 0.029(2) -0.021(2) 0.003(1) -0.006(1)
C(44) 0.036(2) 0.052(2) 0.035(2) -0.0117(13) -0.0062(12) -0.0097(13)
C(45) 0.056(2) 0.056(2) 0.074(2) -0.012(2) -0.023(2) 0.016(2)
C(46) 0.075(3) 0.061(2) 0.100(3) 0.021(2) -0.024(2) -0.019(2)
C(47) 0.037(2) 0.056(2) 0.042(2) -0.0197(13) -0.0062(13) -0.004(1)
C(48) 0.052(2) 0.070(2) 0.045(2) -0.027(2) -0.013(1) -0.004(2)
C(49) 0.031(1) 0.054(2) 0.030(1) -0.0107(13) -0.0098(11) -0.0033(13)
C(50) 0.052(2) 0.076(2) 0.042(2) -0.017(2) -0.018(1) -0.009(2)
C(51) 0.075(2) 0.092(3) 0.065(2) -0.037(2) -0.039(2) -0.005(2)
C(52) 0.060(2) 0.099(3) 0.079(2) -0.032(2) -0.044(2) 0.023(2)
C(53) 0.030(2) 0.079(2) 0.068(2) -0.015(2) -0.014(2) 0.017(2)
C(54) 0.038(2) 0.065(2) 0.039(2) -0.010(2) -0.005(1) -0.000(2)
C(55) 0.047(2) 0.061(2) 0.040(2) -0.008(2) -0.013(1) 0.003(2)
C(56) 0.048(2) 0.060(2) 0.037(2) -0.015(2) -0.004(1) 0.005(2)
C(57) 0.049(2) 0.039(2) 0.052(2) -0.009(2) -0.003(2) 0.009(2)
C(58) 0.072(2) 0.075(3) 0.055(2) 0.003(2) -0.014(2) -0.007(2)
C(59) 0.077(3) 0.071(3) 0.075(3) 0.022(2) -0.001(2) -0.005(2)
C(60) 0.056(2) 0.092(3) 0.113(3) -0.011(2) -0.024(2) 0.019(3)
C(61) 0.078(3) 0.066(3) 0.144(4) -0.012(2) -0.051(2) 0.008(3)
C(62) 0.069(2) 0.049(2) 0.107(3) -0.018(2) -0.032(2) 0.003(2)
C(63) 0.047(2) 0.046(2) 0.064(2) -0.015(2) -0.003(2) -0.001(2)
C(64) 0.038(2) 0.043(2) 0.051(2) 0.001(1) -0.007(1) -0.018(1)
C(65) 0.040(2) 0.039(2) 0.037(2) -0.0046(13) -0.0043(13) -0.0093(13)
C(66) 0.068(2) 0.056(2) 0.059(2) 0.010(2) -0.028(2) -0.021(2)
C(67) 0.083(2) 0.087(3) 0.074(2) 0.019(2) -0.045(2) -0.032(2)
C(68) 0.085(3) 0.081(3) 0.093(3) 0.032(2) -0.048(2) -0.022(2)
C(69) 0.112(3) 0.062(2) 0.105(3) 0.038(2) -0.062(2) -0.036(2)
C(70) 0.074(2) 0.056(2) 0.060(2) 0.010(2) -0.027(2) -0.023(2)
C(71) 0.056(2) 0.043(2) 0.037(2) -0.007(1) -0.010(1) -0.0113(13)
C(72) 0.043(2) 0.037(2) 0.042(2) -0.0069(13) -0.0153(13) -0.0032(13)
C(73) 0.62(2) 0.163(8) 0.088(5) -0.056(11) 0.008(9) 0.037(5)
C(74) 0.159(6) 0.227(7) 0.362(10) -0.021(5) -0.048(6) -0.170(6)
C(75) 0.237(8) 0.440(12) 0.389(13) -0.217(7) 0.105(9) -0.215(10)
C(76) 0.152(5) 0.268(7) 0.236(7) -0.116(5) 0.008(5) -0.109(6)
C(77) 0.194(5) 0.139(4) 0.183(4) 0.104(4) -0.138(3) -0.109(3)
C(78) 0.145(5) 0.188(6) 0.099(4) 0.017(5) -0.004(4) -0.023(4)
C(79) 0.313(7) 0.358(8) 0.347(8) -0.169(5) -0.160(5) -0.133(5)
C(80) 0.138(5) 0.426(9) 0.315(8) -0.115(6) 0.072(5) -0.272(6)

loop_
_atom_type_symbol
_atom_type_oxidation_number
_atom_type_number_in_cell
_atom_type_scat_dispersion_real
_atom_type_scat_dispersion_imag
_atom_type_scat_source
C 0 160 0.002 0.002
;International Tables for Crystallography
(1992, Vol. C, Table 6.1.1.2)
;
H 0 172 0.000 0.000
;International Tables for Crystallography
(1992, Vol. C, Table 6.1.1.2)
;
N 0 8 0.004 0.003
;International Tables for Crystallography
(1992, Vol. C, Table 6.1.1.2)
;
O 0 34 0.008 0.006
;International Tables for Crystallography
(1992, Vol. C, Table 6.1.1.2)
;

loop_
_geom_angle_atom_site_label_1
_geom_angle_atom_site_label_2
_geom_angle_atom_site_label_3
_geom_angle
_geom_angle_site_symmetry_1
_geom_angle_site_symmetry_2
_geom_angle_site_symmetry_3
_geom_angle_publ_flag
C26 O1 C28 117.4(3) . . . ?
C22 O2 C27 116.5(3) . . . ?
C44 O3 C45 117.9(3) . . . ?
C40 O4 C46 119.3(3) . . . ?
C63 O5 H85 94.7 . . . no
C71 O8 H87 109.5 . . . no
C73 O15 C75 119.0(25) . . . ?
C77 O17 C79 116.5(9) . . . ?
C2 N1 C5 109.5(3) . . . ?
C2 N1 H83 119.6 . . . no
C5 N1 H83 130.0 . . . no
C7 N2 C10 110.2(3) . . . ?
C7 N2 H82 126.1 . . . no
C10 N2 H82 121.6 . . . no
C12 N3 C15 109.4(3) . . . ?
C12 N3 H84 121.0 . . . no
C15 N3 H84 128.8 . . . no
C17 N4 C20 109.7(3) . . . ?
C17 N4 H81 124.9 . . . no
C20 N4 H81 123.6 . . . no
C2 C1 C20 124.7(3) . . . ?
C2 C1 C21 117.1(3) . . . ?
C20 C1 C21 118.2(3) . . . ?
N1 C2 C1 124.5(3) . . . ?
N1 C2 C3 107.1(3) . . . ?
C1 C2 C3 128.3(3) . . . ?
C2 C3 C4 108.0(3) . . . ?
C2 C3 C29 127.3(3) . . . ?
C4 C3 C29 124.5(3) . . . ?
C3 C4 C5 107.5(3) . . . ?
C3 C4 C30 125.9(3) . . . ?
C5 C4 C30 126.2(4) . . . ?
N1 C5 C4 107.8(3) . . . ?
N1 C5 C6 124.1(3) . . . ?
C4 C5 C6 128.0(3) . . . ?
C5 C6 C7 123.4(3) . . . ?
C5 C6 C31 118.6(3) . . . ?
C7 C6 C31 118.0(3) . . . ?
N2 C7 C6 123.4(3) . . . ?
N2 C7 C8 106.8(3) . . . ?
C6 C7 C8 129.8(3) . . . ?
C7 C8 C9 107.9(3) . . . ?
C7 C8 C37 126.6(3) . . . ?
C9 C8 C37 125.1(3) . . . ?
C8 C9 C10 108.1(3) . . . ?
C8 C9 C38 125.5(4) . . . ?
C10 C9 C38 126.2(3) . . . ?
N2 C10 C9 107.0(3) . . . ?
N2 C10 C11 123.2(3) . . . ?
C9 C10 C11 129.8(3) . . . ?
C10 C11 C12 124.5(3) . . . ?
C10 C11 C39 119.8(3) . . . ?
C12 C11 C39 115.7(3) . . . ?
N3 C12 C11 124.3(3) . . . ?
N3 C12 C13 107.5(3) . . . ?
C11 C12 C13 128.1(3) . . . ?
C12 C13 C14 107.8(3) . . . ?
C12 C13 C47 125.8(3) . . . ?
C14 C13 C47 125.8(3) . . . ?
C13 C14 C15 107.9(3) . . . ?
C13 C14 C48 125.7(3) . . . ?
C15 C14 C48 125.8(3) . . . ?
N3 C15 C14 107.2(3) . . . ?
N3 C15 C16 123.4(3) . . . ?
C14 C15 C16 129.4(3) . . . ?
C15 C16 C17 123.6(3) . . . ?
C15 C16 C49 116.4(3) . . . ?
C17 C16 C49 119.9(3) . . . ?
N4 C17 C16 123.7(3) . . . ?
N4 C17 C18 106.9(3) . . . ?
C16 C17 C18 129.3(3) . . . ?
C17 C18 C19 108.2(3) . . . ?
C17 C18 C55 126.6(3) . . . ?
C19 C18 C55 124.9(3) . . . ?
C18 C19 C20 107.4(3) . . . ?
C18 C19 C56 125.1(3) . . . ?
C20 C19 C56 127.4(3) . . . ?
N4 C20 C1 123.3(3) . . . ?
N4 C20 C19 107.7(3) . . . ?
C1 C20 C19 129.0(3) . . . ?
C1 C21 C22 120.1(4) . . . ?
C1 C21 C26 120.8(4) . . . ?
C22 C21 C26 119.1(3) . . . ?
O2 C22 C21 115.6(3) . . . ?
O2 C22 C23 123.4(4) . . . ?
C21 C22 C23 120.9(4) . . . ?
C22 C23 C24 118.6(4) . . . ?
C22 C23 H1 120.8 . . . no
C24 C23 H1 120.7 . . . no
C23 C24 C25 122.5(4) . . . ?
C23 C24 H2 119.4 . . . no
C25 C24 H2 118.2 . . . no
C24 C25 C26 118.3(4) . . . ?
C24 C25 H3 121.2 . . . no
C26 C25 H3 120.5 . . . no
O1 C26 C21 115.5(3) . . . ?
O1 C26 C25 123.9(4) . . . ?
C21 C26 C25 120.6(4) . . . ?
O2 C27 H4 109.4 . . . no
O2 C27 H5 109.4 . . . no
O2 C27 H6 109.6 . . . no
H4 C27 H5 109.2 . . . no
H4 C27 H6 109.4 . . . no
H5 C27 H6 109.7 . . . no
O1 C28 H7 108.8 . . . no
O1 C28 H8 109.8 . . . no
O1 C28 H9 109.2 . . . no
H7 C28 H8 109.8 . . . no
H7 C28 H9 109.1 . . . no
H8 C28 H9 110.1 . . . no
C3 C29 H10 109.8 . . . no
C3 C29 H11 109.5 . . . no
C3 C29 H12 109.4 . . . no
H10 C29 H11 109.6 . . . no
H10 C29 H12 109.5 . . . no
H11 C29 H12 109.0 . . . no
C4 C30 H13 109.5 . . . no
C4 C30 H14 109.5 . . . no
C4 C30 H15 109.7 . . . no
H13 C30 H14 109.2 . . . no
H13 C30 H15 109.4 . . . no
H14 C30 H15 109.4 . . . no
C6 C31 C32 121.6(3) . . . ?
C6 C31 C36 119.6(3) . . . ?
C32 C31 C36 118.8(4) . . . ?
O11 C32 C31 106.7(54) 2_767 2_767 2_767 ?
O11 C32 C33 91.0(44) 2_767 2_767 2_767 ?
O11 C32 H16 72.3 2_767 2_767 2_767 no
C31 C32 C33 121.1(4) . . . ?
C31 C32 H16 119.0 . . . no
C33 C32 H16 120.0 . . . no
C32 C33 C34 119.2(4) . . . ?
C32 C33 H17 120.5 . . . no
C34 C33 H17 120.3 . . . no
C33 C34 C35 120.2(4) . . . ?
C33 C34 H18 120.0 . . . no
C35 C34 H18 119.8 . . . no
C34 C35 C36 120.7(4) . . . ?
C34 C35 H19 120.0 . . . no
C36 C35 H19 119.3 . . . no
C31 C36 C35 120.0(4) . . . ?
C31 C36 H20 119.9 . . . no
C35 C36 H20 120.1 . . . no
C8 C37 H21 109.4 . . . no
C8 C37 H22 109.2 . . . no
C8 C37 H23 108.8 . . . no
H21 C37 H22 110.2 . . . no
H21 C37 H23 109.7 . . . no
H22 C37 H23 109.5 . . . no
C9 C38 H24 109.6 . . . no
C9 C38 H25 109.2 . . . no
C9 C38 H26 109.3 . . . no
H24 C38 H25 109.5 . . . no
H24 C38 H26 109.9 . . . no
H25 C38 H26 109.3 . . . no
C11 C39 C40 120.0(3) . . . ?
C11 C39 C44 120.8(3) . . . ?
C40 C39 C44 119.2(3) . . . ?
O4 C40 C39 115.4(3) . . . ?
O4 C40 C41 124.6(4) . . . ?
C39 C40 C41 120.0(4) . . . ?
C40 C41 C42 119.3(4) . . . ?
C40 C41 H27 120.0 . . . no
C42 C41 H27 120.6 . . . no
C41 C42 C43 122.3(4) . . . ?
C41 C42 H28 119.1 . . . no
C43 C42 H28 118.6 . . . no
C42 C43 C44 118.3(4) . . . ?
C42 C43 H29 120.9 . . . no
C44 C43 H29 120.8 . . . no
O3 C44 C39 115.1(3) . . . ?
O3 C44 C43 124.1(4) . . . ?
C39 C44 C43 120.8(4) . . . ?
O3 C45 H30 109.3 . . . no
O3 C45 H31 109.6 . . . no
O3 C45 H32 109.6 . . . no
H30 C45 H31 109.3 . . . no
H30 C45 H32 109.2 . . . no
H31 C45 H32 109.8 . . . no
O4 C46 H33 109.6 . . . no
O4 C46 H34 109.5 . . . no
O4 C46 H35 109.6 . . . no
H33 C46 H34 109.2 . . . no
H33 C46 H35 109.4 . . . no
H34 C46 H35 109.5 . . . no
C13 C47 H36 109.6 . . . no
C13 C47 H37 109.5 . . . no
C13 C47 H38 109.6 . . . no
H36 C47 H37 109.4 . . . no
H36 C47 H38 109.5 . . . no
H37 C47 H38 109.3 . . . no
C14 C48 H39 109.7 . . . no
C14 C48 H40 109.4 . . . no
C14 C48 H41 109.5 . . . no
H39 C48 H40 109.4 . . . no
H39 C48 H41 109.6 . . . no
H40 C48 H41 109.2 . . . no
C16 C49 C50 120.8(3) . . . ?
C16 C49 C54 119.9(4) . . . ?
C50 C49 C54 119.2(4) . . . ?
C49 C50 C51 119.7(4) . . . ?
C49 C50 H42 120.0 . . . no
C51 C50 H42 120.3 . . . no
C50 C51 C52 120.4(5) . . . ?
C50 C51 H43 119.6 . . . no
C52 C51 H43 120.0 . . . no
C51 C52 C53 120.4(4) . . . ?
C51 C52 H44 119.8 . . . no
C53 C52 H44 119.8 . . . no
C52 C53 C54 119.6(4) . . . ?
C52 C53 H45 120.7 . . . no
C54 C53 H45 119.7 . . . no
C49 C54 C53 120.8(4) . . . ?
C49 C54 H46 119.5 . . . no
C53 C54 H46 119.7 . . . no
C18 C55 H47 109.2 . . . no
C18 C55 H48 109.4 . . . no
C18 C55 H49 109.4 . . . no
H47 C55 H48 109.6 . . . no
H47 C55 H49 109.6 . . . no
H48 C55 H49 109.6 . . . no
C19 C56 H50 109.3 . . . no
C19 C56 H51 109.4 . . . no
C19 C56 H52 109.5 . . . no
H50 C56 H51 109.4 . . . no
H50 C56 H52 109.5 . . . no
H51 C56 H52 109.6 . . . no
C58 C57 C62 118.6(4) . . . ?
C58 C57 C63 120.6(5) . . . ?
C62 C57 C63 120.9(4) . . . ?
C57 C58 C59 120.3(5) . . . ?
C57 C58 H53 119.7 . . . no
C59 C58 H53 120.0 . . . no
C58 C59 C60 119.8(5) . . . ?
C58 C59 H54 121.0 . . . no
C60 C59 H54 119.3 . . . no
C59 C60 C61 120.4(5) . . . ?
C59 C60 H55 120.3 . . . no
C61 C60 H55 119.3 . . . no
C60 C61 C62 119.8(6) . . . ?
C60 C61 H56 120.4 . . . no
C62 C61 H56 119.8 . . . no
C57 C62 C61 121.2(5) . . . ?
C57 C62 H57 119.2 . . . no
C61 C62 H57 119.7 . . . no
O5 C63 C57 110.6(3) . . . ?
O5 C63 C64 110.2(4) . . . ?
O5 C63 H58 108.2 . . . no
C57 C63 C64 111.5(3) . . . ?
C57 C63 H58 108.3 . . . no
C64 C63 H58 107.9 . . . no
O6 C64 O7 127.0(4) . . . ?
O6 C64 C63 116.6(4) . . . ?
O7 C64 C63 116.3(4) . . . ?
C66 C65 C70 117.3(4) . . . ?
C66 C65 C71 122.9(4) . . . ?
C70 C65 C71 119.8(4) . . . ?
C65 C66 C67 120.8(4) . . . ?
C65 C66 H59 119.1 . . . no
C67 C66 H59 120.1 . . . no
C66 C67 C68 120.6(5) . . . ?
C66 C67 H60 119.6 . . . no
C68 C67 H60 119.7 . . . no
C67 C68 C69 119.2(5) . . . ?
C67 C68 H61 120.7 . . . no
C69 C68 H61 120.2 . . . no
C68 C69 C70 120.1(5) . . . ?
C68 C69 H62 119.6 . . . no
C70 C69 H62 120.3 . . . no
C65 C70 C69 122.0(4) . . . ?
C65 C70 H63 119.1 . . . no
C69 C70 H63 119.0 . . . no
O8 C71 C65 111.9(3) . . . ?
O8 C71 C72 109.7(3) . . . ?
O8 C71 H64 107.6 . . . no
C65 C71 C72 113.0(3) . . . ?
C65 C71 H64 107.1 . . . no
C72 C71 H64 107.3 . . . no
O9 C72 O10 125.9(4) . . . ?
O9 C72 C71 116.4(4) . . . ?
O10 C72 C71 117.7(4) . . . ?
O14 C73 O15 123.7(23) . . . ?
O14 C73 C74 78.8(16) . . . ?
O15 C73 C74 135.9(20) . . . ?
C73 C74 H67 106.8 . . . no
C73 C74 H68 110.4 . . . no
C73 C74 H69 108.0 . . . no
H67 C74 H68 118.3 . . . no
H67 C74 H69 106.3 . . . no
H68 C74 H69 106.7 . . . no
O15 C75 C76 127.1(14) . . . ?
O15 C75 H70 101.0 . . . no
O15 C75 H71 109.5 . . . no
C76 C75 H70 97.9 . . . no
C76 C75 H71 106.1 . . . no
H70 C75 H71 114.9 . . . no
C75 C76 H72 111.1 . . . no
C75 C76 H86 116.2 . . . no
C75 C76 H88 109.2 . . . no
H72 C76 H86 106.5 . . . no
H72 C76 H88 106.5 . . . no
H86 C76 H88 106.9 . . . no
O16 C77 O17 117.5(9) . . . ?
O16 C77 C78 122.8(9) . . . ?
O17 C77 C78 119.6(8) . . . ?
C77 C78 H73 109.5 . . . no
C77 C78 H74 109.3 . . . no
C77 C78 H75 108.4 . . . no
H73 C78 H74 110.6 . . . no
H73 C78 H75 109.4 . . . no
H74 C78 H75 109.7 . . . no
O17 C79 C80 121.4(13) . . . ?
O17 C79 H76 106.5 . . . no
O17 C79 H77 107.0 . . . no
C80 C79 H76 106.4 . . . no
C80 C79 H77 106.9 . . . no
H76 C79 H77 108.1 . . . no
C79 C80 H78 109.1 . . . no
C79 C80 H79 110.2 . . . no
C79 C80 H80 110.2 . . . no
H78 C80 H79 109.0 . . . no
H78 C80 H80 109.1 . . . no
H79 C80 H80 109.2 . . . no

loop_
_geom_bond_atom_site_label_1
_geom_bond_atom_site_label_2
_geom_bond_distance
_geom_bond_publ_flag
O1 C26 1.363(5) ?
O1 C28 1.431(5) ?
O2 C22 1.369(5) ?
O2 C27 1.424(5) ?
O3 C44 1.364(4) ?
O3 C45 1.416(5) ?
O4 C40 1.358(5) ?
O4 C46 1.416(5) ?
O5 C63 1.415(5) ?
O5 H85 1.05 no
O6 C64 1.238(5) ?
O7 C64 1.263(5) ?
O8 C71 1.409(5) ?
O8 H87 0.95 no
O9 C72 1.243(5) ?
O10 C72 1.265(5) ?
O11 C32 1.3(1) ?
O14 C73 1.59(3) ?
O15 C73 0.70(2) ?
O15 C75 1.45(2) ?
O16 C77 1.242(8) ?
O17 C77 1.223(10) ?
O17 C79 1.408(11) ?
N1 C2 1.385(4) ?
N1 C5 1.372(4) ?
N1 H83 1.05 no
N2 C7 1.370(4) ?
N2 C10 1.373(4) ?
N2 H82 1.10 no
N3 C12 1.366(4) ?
N3 C15 1.369(4) ?
N3 H84 1.04 no
N4 C17 1.372(4) ?
N4 C20 1.374(4) ?
N4 H81 1.01 no
C1 C2 1.403(5) ?
C1 C20 1.407(5) ?
C1 C21 1.495(5) ?
C2 C3 1.436(5) ?
C3 C4 1.374(5) ?
C3 C29 1.501(5) ?
C4 C5 1.437(5) ?
C4 C30 1.502(5) ?
C5 C6 1.418(5) ?
C6 C7 1.407(5) ?
C6 C31 1.490(5) ?
C7 C8 1.448(5) ?
C8 C9 1.358(5) ?
C8 C37 1.498(6) ?
C9 C10 1.440(5) ?
C9 C38 1.509(5) ?
C10 C11 1.394(5) ?
C11 C12 1.406(5) ?
C11 C39 1.487(5) ?
C12 C13 1.432(5) ?
C13 C14 1.354(5) ?
C13 C47 1.507(5) ?
C14 C15 1.436(5) ?
C14 C48 1.495(6) ?
C15 C16 1.413(5) ?
C16 C17 1.396(5) ?
C16 C49 1.495(5) ?
C17 C18 1.446(5) ?
C18 C19 1.364(5) ?
C18 C55 1.504(5) ?
C19 C20 1.438(5) ?
C19 C56 1.497(5) ?
C21 C22 1.405(5) ?
C21 C26 1.388(6) ?
C22 C23 1.376(5) ?
C23 C24 1.373(7) ?
C23 H1 0.95 no
C24 C25 1.390(7) ?
C24 H2 0.95 no
C25 C26 1.390(6) ?
C25 H3 0.95 no
C27 H4 0.95 no
C27 H5 0.95 no
C27 H6 0.95 no
C28 H7 0.95 no
C28 H8 0.94 no
C28 H9 0.95 no
C29 H10 0.95 no
C29 H11 0.95 no
C29 H12 0.95 no
C30 H13 0.95 no
C30 H14 0.95 no
C30 H15 0.95 no
C31 C32 1.380(5) ?
C31 C36 1.391(5) ?
C32 C33 1.390(6) ?
C32 H16 0.95 no
C33 C34 1.375(6) ?
C33 H17 0.95 no
C34 C35 1.375(6) ?
C34 H18 0.95 no
C35 C36 1.374(6) ?
C35 H19 0.95 no
C36 H20 0.95 no
C37 H21 0.94 no
C37 H22 0.95 no
C37 H23 0.95 no
C38 H24 0.95 no
C38 H25 0.95 no
C38 H26 0.95 no
C39 C40 1.398(5) ?
C39 C44 1.388(5) ?
C40 C41 1.389(5) ?
C41 C42 1.374(6) ?
C41 H27 0.95 no
C42 C43 1.372(6) ?
C42 H28 0.95 no
C43 C44 1.401(5) ?
C43 H29 0.95 no
C45 H30 0.95 no
C45 H31 0.95 no
C45 H32 0.95 no
C46 H33 0.95 no
C46 H34 0.95 no
C46 H35 0.95 no
C47 H36 0.95 no
C47 H37 0.95 no
C47 H38 0.95 no
C48 H39 0.95 no
C48 H40 0.95 no
C48 H41 0.95 no
C49 C50 1.387(6) ?
C49 C54 1.392(5) ?
C50 C51 1.390(6) ?
C50 H42 0.95 no
C51 C52 1.374(7) ?
C51 H43 0.95 no
C52 C53 1.378(7) ?
C52 H44 0.95 no
C53 C54 1.378(6) ?
C53 H45 0.95 no
C54 H46 0.95 no
C55 H47 0.95 no
C55 H48 0.95 no
C55 H49 0.95 no
C56 H50 0.95 no
C56 H51 0.95 no
C56 H52 0.95 no
C57 C58 1.380(6) ?
C57 C62 1.376(7) ?
C57 C63 1.521(6) ?
C58 C59 1.391(7) ?
C58 H53 0.96 no
C59 C60 1.365(8) ?
C59 H54 0.95 no
C60 C61 1.369(8) ?
C60 H55 0.95 no
C61 C62 1.374(7) ?
C61 H56 0.95 no
C62 H57 0.95 no
C63 C64 1.536(6) ?
C63 H58 0.95 no
C65 C66 1.383(6) ?
C65 C70 1.379(6) ?
C65 C71 1.512(5) ?
C66 C67 1.382(6) ?
C66 H59 0.95 no
C67 C68 1.362(7) ?
C67 H60 0.95 no
C68 C69 1.374(7) ?
C68 H61 0.95 no
C69 C70 1.364(6) ?
C69 H62 0.95 no
C70 H63 0.95 no
C71 C72 1.528(5) ?
C71 H64 0.95 no
C73 C74 1.30(2) ?
C74 H67 0.91 no
C74 H68 0.90 no
C74 H69 1.03 no
C75 C76 1.29(2) ?
C75 H70 0.99 no
C75 H71 0.85 no
C76 H72 0.97 no
C76 H86 0.97 no
C76 H88 0.97 no
C77 C78 1.459(12) ?
C78 H73 0.94 no
C78 H74 0.94 no
C78 H75 0.96 no
C79 C80 1.14(1) ?
C79 H76 0.96 no
C79 H77 0.95 no
C80 H78 0.95 no
C80 H79 0.95 no
C80 H80 0.95 no

loop_
_geom_contact_atom_site_label_1
_geom_contact_atom_site_label_2
_geom_contact_distance
_geom_contact_site_symmetry_2
_geom_contact_publ_flag
O1 O13 3.299(5) . no
O2 O12 3.079(5) . no
O5 C42 3.353(6) 2_657 no
O6 O13 2.795(5) . no
O6 C14 3.471(5) . no
O6 C15 3.489(5) . no
O7 N4 2.827(4) . no
O7 N2 2.849(4) . no
O7 N3 2.890(4) . no
O7 N1 2.900(4) . no
O7 C12 3.287(4) . no
O7 C15 3.375(4) . no
O7 C2 3.385(4) . no
O7 C5 3.447(4) . no
O8 C9 3.527(5) . no
O8 C38 3.572(5) . no
O8 C46 3.573(6) 2_667 no
O9 O12 2.869(5) . no
O9 C7 3.382(5) . no
O9 C75 3.50(2) 2_767 no
O9 C8 3.561(5) . no
O10 N3 2.791(4) . no
O10 N1 2.806(4) . no
O10 N4 2.887(4) . no
O10 N2 2.952(4) . no
O10 C17 3.370(4) . no
O10 C7 3.427(4) . no
O10 C20 3.452(4) . no
O10 C10 3.486(4) . no
O11 C32 1.3(1) 2_767 no
O11 C33 1.9(2) 2_767 no
O11 C37 2.1(2) 2_767 no
O11 C31 2.15(8) 2_767 no
O11 C8 2.57(13) 2_767 no
O11 C34 2.92(13) 2_767 no
O11 C7 2.96(9) 2_767 no
O11 C6 2.97(6) 2_767 no
O11 C36 3.08(10) 2_767 no
O11 C59 3.22(9) 1_565 no
O11 C60 3.23(12) 1_565 no
O11 C35 3.37(12) 2_767 no
O11 C58 3.59(9) 1_565 no
O12 N1 3.210(5) . no
O12 C5 3.334(5) . no
O12 C56 3.361(6) 2_766 no
O12 C27 3.391(6) . no
O12 C36 3.501(5) . no
O13 N4 3.246(5) . no
O13 C17 3.355(5) . no
O13 C78 3.504(9) 1_554 no
O13 C28 3.518(7) . no
O16 C43 3.458(7) . no
O16 C45 3.505(8) . no
N1 C72 3.556(5) . no
N2 C72 3.240(5) . no
N3 C64 3.323(5) . no
C7 C72 3.371(5) . no
C10 C72 3.511(5) . no
C10 C71 3.543(5) . no
C12 C64 3.424(5) . no
C13 C64 3.561(5) . no
C15 C64 3.480(5) . no

loop_
_geom_torsion_atom_site_label_1
_geom_torsion_atom_site_label_2
_geom_torsion_atom_site_label_3
_geom_torsion_atom_site_label_4
_geom_torsion
_geom_torsion_publ_flag
O1 C26 C21 C1 0.9(6) no
O1 C26 C21 C22 -179.6(4) no
O1 C26 C25 C24 -179.9(4) no
O2 C22 C21 C1 -3.8(5) no
O2 C22 C21 C26 176.7(4) no
O2 C22 C23 C24 -178.5(4) no
O3 C44 C39 C11 2.7(5) no
O3 C44 C39 C40 180.0(3) no
O3 C44 C43 C42 -177.7(4) no
O4 C40 C39 C11 -7.1(5) no
O4 C40 C39 C44 175.6(4) no
O4 C40 C41 C42 -177.6(4) no
O5 C63 C57 C58 38.2(6) no
O5 C63 C57 C62 -140.4(4) no
O5 C63 C64 O6 -7.5(5) no
O5 C63 C64 O7 172.9(3) no
O6 C64 C63 C57 115.8(4) no
O7 C64 C63 C57 -63.9(5) no
O8 C71 C65 C66 170.1(4) no
O8 C71 C65 C70 -9.5(5) no
O8 C71 C72 O9 -17.0(5) no
O8 C71 C72 O10 163.1(3) no
O9 C72 C71 C65 108.6(4) no
O10 C72 C71 C65 -71.3(4) no
O11 C32 C31 C6 76.4(56) no
O11 C32 C31 C36 -101.4(56) no
O11 C32 C33 C34 110.0(62) no
O14 C73 O15 C75 -175.4(14) no
O16 C77 O17 C79 4.1(13) no
N1 C2 C1 C20 -23.5(6) no
N1 C2 C1 C21 155.1(3) no
N1 C2 C3 C4 -1.9(4) no
N1 C2 C3 C29 173.0(4) no
N1 C5 C4 C3 1.7(4) no
N1 C5 C4 C30 -171.2(4) no
N1 C5 C6 C7 28.1(6) no
N1 C5 C6 C31 -152.0(3) no
N2 C7 C6 C5 21.8(5) no
N2 C7 C6 C31 -158.2(3) no
N2 C7 C8 C9 3.2(4) no
N2 C7 C8 C37 -169.7(4) no
N2 C10 C9 C8 -0.3(4) no
N2 C10 C9 C38 174.6(3) no
N2 C10 C11 C12 -23.7(5) no
N2 C10 C11 C39 158.1(3) no
N3 C12 C11 C10 -29.1(5) no
N3 C12 C11 C39 149.2(3) no
N3 C12 C13 C14 -3.1(4) no
N3 C12 C13 C47 168.1(3) no
N3 C15 C14 C13 1.4(4) no
N3 C15 C14 C48 -170.1(4) no
N3 C15 C16 C17 31.2(6) no
N3 C15 C16 C49 -150.9(3) no
N4 C17 C16 C15 20.2(6) no
N4 C17 C16 C49 -157.7(3) no
N4 C17 C18 C19 3.3(4) no
N4 C17 C18 C55 -170.7(4) no
N4 C20 C1 C2 -23.1(6) no
N4 C20 C1 C21 158.3(3) no
N4 C20 C19 C18 0.9(4) no
N4 C20 C19 C56 178.1(4) no
C1 C2 N1 C5 -174.0(3) no
C1 C2 C3 C4 174.9(4) no
C1 C2 C3 C29 -10.2(6) no
C1 C20 N4 C17 -177.6(3) no
C1 C20 C19 C18 179.7(4) no
C1 C20 C19 C56 -3.1(7) no
C1 C21 C22 C23 178.9(4) no
C1 C21 C26 C25 -177.2(4) no
C2 N1 C5 C4 -3.0(4) no
C2 N1 C5 C6 174.2(3) no
C2 C1 C20 C19 158.3(4) no
C2 C1 C21 C22 -70.8(5) no
C2 C1 C21 C26 108.7(4) no
C2 C3 C4 C5 0.2(4) no
C2 C3 C4 C30 173.1(4) no
C3 C2 N1 C5 3.1(4) no
C3 C2 C1 C20 160.1(4) no
C3 C2 C1 C21 -21.3(6) no
C3 C4 C5 C6 -175.3(4) no
C4 C5 C6 C7 -155.4(4) no
C4 C5 C6 C31 24.5(6) no
C5 C4 C3 C29 -175.0(4) no
C5 C6 C7 C8 -160.8(4) no
C5 C6 C31 C32 -128.2(4) no
C5 C6 C31 C36 54.0(5) no
C6 C5 C4 C30 11.8(6) no
C6 C7 N2 C10 174.5(3) no
C6 C7 C8 C9 -174.6(4) no
C6 C7 C8 C37 12.6(6) no
C6 C31 C32 C33 -178.1(4) no
C6 C31 C36 C35 177.7(4) no
C7 N2 C10 C9 2.4(4) no
C7 N2 C10 C11 -177.9(3) no
C7 C6 C31 C32 51.7(5) no
C7 C6 C31 C36 -126.1(4) no
C7 C8 C9 C10 -1.7(4) no
C7 C8 C9 C38 -176.7(3) no
C8 C7 N2 C10 -3.4(4) no
C8 C7 C6 C31 19.2(6) no
C8 C9 C10 C11 -180.0(4) no
C9 C10 C11 C12 156.0(4) no
C9 C10 C11 C39 -22.3(6) no
C10 C9 C8 C37 171.3(4) no
C10 C11 C12 C13 154.1(4) no
C10 C11 C39 C40 115.6(4) no
C10 C11 C39 C44 -67.1(5) no
C11 C10 C9 C38 -5.1(6) no
C11 C12 N3 C15 -173.3(3) no
C11 C12 C13 C14 174.1(4) no
C11 C12 C13 C47 -14.7(6) no
C11 C39 C40 C41 174.3(4) no
C11 C39 C44 C43 -174.1(4) no
C12 N3 C15 C14 -3.4(4) no
C12 N3 C15 C16 176.9(3) no
C12 C11 C39 C40 -62.8(5) no
C12 C11 C39 C44 114.5(4) no
C12 C13 C14 C15 1.0(4) no
C12 C13 C14 C48 172.6(4) no
C13 C12 N3 C15 4.0(4) no
C13 C12 C11 C39 -27.5(5) no
C13 C14 C15 C16 -178.9(4) no
C14 C15 C16 C17 -148.5(4) no
C14 C15 C16 C49 29.5(6) no
C15 C14 C13 C47 -170.2(3) no
C15 C16 C17 C18 -164.6(4) no
C15 C16 C49 C50 -118.7(4) no
C15 C16 C49 C54 58.9(5) no
C16 C15 C14 C48 9.5(6) no
C16 C17 N4 C20 173.3(4) no
C16 C17 C18 C19 -172.5(4) no
C16 C17 C18 C55 13.4(7) no
C16 C49 C50 C51 177.0(4) no
C16 C49 C54 C53 -177.9(4) no
C17 N4 C20 C19 1.3(4) no
C17 C16 C49 C50 59.4(5) no
C17 C16 C49 C54 -123.0(4) no
C17 C18 C19 C20 -2.5(4) no
C17 C18 C19 C56 -179.9(4) no
C18 C17 N4 C20 -2.8(4) no
C18 C17 C16 C49 17.5(6) no
C19 C20 C1 C21 -20.3(6) no
C20 C1 C21 C22 107.9(4) no
C20 C1 C21 C26 -72.6(5) no
C20 C19 C18 C55 171.6(4) no
C21 C22 O2 C27 -163.6(4) no
C21 C22 C23 C24 -1.3(7) no
C21 C26 O1 C28 177.9(4) no
C21 C26 C25 C24 -1.9(7) no
C22 C21 C26 C25 2.3(6) no
C22 C23 C24 C25 1.7(8) no
C23 C22 O2 C27 13.7(6) no
C23 C22 C21 C26 -0.7(6) no
C23 C24 C25 C26 -0.1(8) no
C25 C26 O1 C28 -4.0(6) no
C29 C3 C4 C30 -2.0(6) no
C31 C32 C33 C34 0.3(6) no
C31 C36 C35 C34 0.7(7) no
C32 C31 C36 C35 -0.2(6) no
C32 C33 C34 C35 0.2(7) no
C33 C32 C31 C36 -0.3(6) no
C33 C34 C35 C36 -0.7(7) no
C37 C8 C9 C38 -3.7(6) no
C39 C40 O4 C46 -167.5(4) no
C39 C40 C41 C42 0.8(7) no
C39 C44 O3 C45 -172.6(4) no
C39 C44 C43 C42 -1.2(6) no
C40 C39 C44 C43 3.2(6) no
C40 C41 C42 C43 1.2(7) no
C41 C40 O4 C46 11.0(6) no
C41 C40 C39 C44 -3.0(6) no
C41 C42 C43 C44 -1.1(7) no
C43 C44 O3 C45 4.1(6) no
C47 C13 C14 C48 1.4(6) no
C49 C50 C51 C52 0.7(7) no
C49 C54 C53 C52 1.0(7) no
C50 C49 C54 C53 -0.2(6) no
C50 C51 C52 C53 0.1(8) no
C51 C50 C49 C54 -0.6(6) no
C51 C52 C53 C54 -0.9(7) no
C55 C18 C19 C56 -5.7(6) no
C57 C58 C59 C60 1.8(8) no
C57 C62 C61 C60 -1.2(9) no
C58 C57 C62 C61 2.0(7) no
C58 C57 C63 C64 -84.8(5) no
C58 C59 C60 C61 -1.0(9) no
C59 C58 C57 C62 -2.3(7) no
C59 C58 C57 C63 179.0(4) no
C59 C60 C61 C62 0.7(9) no
C61 C62 C57 C63 -179.3(5) no
C62 C57 C63 C64 96.5(5) no
C65 C66 C67 C68 1.2(8) no
C65 C70 C69 C68 0.5(9) no
C66 C65 C70 C69 -1.1(7) no
C66 C65 C71 C72 45.7(5) no
C66 C67 C68 C69 -1.7(9) no
C67 C66 C65 C70 0.2(7) no
C67 C66 C65 C71 -179.4(4) no
C67 C68 C69 C70 0.9(9) no
C69 C70 C65 C71 178.6(5) no
C70 C65 C71 C72 -134.0(4) no
C73 O15 C75 C76 -128.7(25) no
C74 C73 O15 C75 74.0(47) no
C77 O17 C79 C80 -163.0(14) no
C78 C77 O17 C79 -177.5(9) no
